data_7134805
loop_
_publ_author_name
'Mondrag\'on-D\'iaz, Alexander'
'Kelley, Steven P.'
'Hazari, Nilay'
'Bernskoetter, Wesley H.'

_publ_section_title
;
 A highly active sulfur based pincer ruthenium catalyst for CO2
 hydrogenation
;
_journal_issue 38
_journal_name_full 'Chemical Communications'
_journal_page_first 6957
_journal_page_last 6960
_journal_paper_doi 10.1039/D5CC01194A
_journal_volume 61
_journal_year 2025
_chemical_formula_moiety 'C39 H46 P2 Ru S2, 2.85(C5 H12)'
_chemical_formula_sum 'C53.25 H80.2 P2 Ru S2'
_chemical_formula_weight 947.50
_space_group_crystal_system monoclinic
_space_group_IT_number 14
_space_group_name_Hall '-P 2yn'
_space_group_name_H-M_alt 'P 1 21/n 1'
_atom_sites_solution_hydrogens mixed
_atom_sites_solution_primary direct
_atom_sites_solution_secondary difmap
_audit_creation_method SHELXL-2019/3
_audit_update_record
;
2025-02-27 deposited with the CCDC.	2025-04-09 downloaded from the CCDC.
;
_cell_angle_alpha 90
_cell_angle_beta 97.0994(12)
_cell_angle_gamma 90
_cell_formula_units_Z 4
_cell_length_a 10.0461(3)
_cell_length_b 25.5274(8)
_cell_length_c 17.2498(6)
_cell_measurement_reflns_used 9366
_cell_measurement_temperature 173(2)
_cell_measurement_theta_max 31.49
_cell_measurement_theta_min 2.37
_cell_volume 4389.8(2)
_computing_cell_refinement 'Bruker Apex4 V.2022.1-1/SAINT V8.40B'
_computing_data_collection 'Bruker Apex4 V.2022.1-1'
_computing_data_reduction 'Bruker Apex4 V.2022.1-1/SAINT V8.40B'
_computing_molecular_graphics 'Olex2 (Dolomanov et al., 2009)'
_computing_publication_material 'Olex2 (Dolomanov et al., 2009)'
_computing_structure_refinement 'SHELXL-2019/2 (Sheldrick, 2019)'
_diffrn_ambient_temperature 173(2)
_diffrn_measured_fraction_theta_full 0.998
_diffrn_measured_fraction_theta_max 0.997
_diffrn_measurement_device_type 'Bruker Photon II CMOS area detector'
_diffrn_measurement_method 'shutterless omega and phi scans'
_diffrn_radiation_type MoK\a
_diffrn_radiation_wavelength 0.71073
_diffrn_reflns_av_R_equivalents 0.0516
_diffrn_reflns_av_unetI/netI 0.0310
_diffrn_reflns_Laue_measured_fraction_full 0.998
_diffrn_reflns_Laue_measured_fraction_max 0.997
_diffrn_reflns_limit_h_max 14
_diffrn_reflns_limit_h_min -14
_diffrn_reflns_limit_k_max 37
_diffrn_reflns_limit_k_min -37
_diffrn_reflns_limit_l_max 24
_diffrn_reflns_limit_l_min -25
_diffrn_reflns_number 179686
_diffrn_reflns_point_group_measured_fraction_full 0.998
_diffrn_reflns_point_group_measured_fraction_max 0.997
_diffrn_reflns_theta_full 25.242
_diffrn_reflns_theta_max 31.522
_diffrn_reflns_theta_min 2.193
_diffrn_source 'Incoatec IMuS microfocus Mo tube'
_exptl_absorpt_coefficient_mu 0.564
_exptl_absorpt_correction_T_max 0.7462
_exptl_absorpt_correction_T_min 0.6737
_exptl_absorpt_correction_type multi-scan
_exptl_absorpt_process_details 'Bruker AXScale'
_exptl_crystal_colour yellow
_exptl_crystal_density_diffrn 1.434
_exptl_crystal_description tablet
_exptl_crystal_F_000 2023
_exptl_crystal_size_max 0.430
_exptl_crystal_size_mid 0.220
_exptl_crystal_size_min 0.060
_refine_diff_density_max 0.824
_refine_diff_density_min -0.559
_refine_diff_density_rms 0.102
_refine_ls_extinction_method none
_refine_ls_goodness_of_fit_ref 1.064
_refine_ls_hydrogen_treatment mixed
_refine_ls_matrix_type full
_refine_ls_number_parameters 410
_refine_ls_number_reflns 14608
_refine_ls_number_restraints 0
_refine_ls_restrained_S_all 1.064
_refine_ls_R_factor_all 0.0692
_refine_ls_R_factor_gt 0.0486
_refine_ls_shift/su_max 0.001
_refine_ls_shift/su_mean 0.000
_refine_ls_structure_factor_coef Fsqd
_refine_ls_weighting_details 'w=1/[\s^2^(Fo^2^)+(0.0234P)^2^+11.1881P] where P=(Fo^2^+2Fc^2^)/3'
_refine_ls_weighting_scheme calc
_refine_ls_wR_factor_gt 0.0972
_refine_ls_wR_factor_ref 0.1112
_reflns_Friedel_coverage 0.000
_reflns_number_gt 11708
_reflns_number_total 14608
_reflns_threshold_expression 'I > 2\s(I)'
_cod_data_source_file d5cc01194a2.cif
_cod_data_source_block 1H2
_cod_original_sg_symbol_H-M 'P 21/n'
_cod_original_formula_sum 'C53.25 H80.20 P2 Ru S2'
_cod_database_code 7134805
_shelx_shelxl_version_number 2019/3
_shelx_space_group_comment
; 
The symmetry employed for this shelxl refinement is uniquely defined 
by the following loop, which should always be used as a source of 
symmetry information in preference to the above space-group names. 
They are only intended as comments. 
;
_shelx_estimated_absorpt_t_min 0.794
_shelx_estimated_absorpt_t_max 0.967

loop_
_space_group_symop_operation_xyz
'x, y, z'
'-x+1/2, y+1/2, -z+1/2'
'-x, -y, -z'
'x-1/2, -y-1/2, z-1/2'

loop_
_atom_site_label
_atom_site_type_symbol
_atom_site_fract_x
_atom_site_fract_y
_atom_site_fract_z
_atom_site_U_iso_or_equiv
_atom_site_adp_type
_atom_site_occupancy
_atom_site_site_symmetry_order
_atom_site_calc_flag
_atom_site_refinement_flags_posn
_atom_site_refinement_flags_adp
_atom_site_refinement_flags_occupancy
_atom_site_disorder_assembly
_atom_site_disorder_group
Ru1 Ru 0.08904(2) 0.17644(2) 0.53747(2) 0.01942(5) Uani 1 1 d . . . . .
H1 H 0.024(3) 0.1237(12) 0.5481(18) 0.029 Uiso 1 1 d . U . . .
H2 H -0.065(3) 0.1993(12) 0.5134(18) 0.029 Uiso 1 1 d . U . . .
S1 S 0.05153(6) 0.19442(3) 0.66798(3) 0.02389(12) Uani 1 1 d . . . . .
S2 S 0.18224(6) 0.25760(2) 0.49922(3) 0.02383(12) Uani 1 1 d . . . . .
P1 P 0.30174(6) 0.15787(3) 0.58919(4) 0.02259(12) Uani 1 1 d . . . . .
P2 P 0.08218(6) 0.13524(2) 0.42090(3) 0.01900(11) Uani 1 1 d . . . . .
C1 C 0.3253(2) 0.17918(10) 0.69197(14) 0.0256(5) Uani 1 1 d . . . . .
C2 C 0.2132(3) 0.19683(10) 0.72487(14) 0.0254(5) Uani 1 1 d . . . . .
C3 C 0.2287(3) 0.21991(11) 0.79914(15) 0.0312(5) Uani 1 1 d . . . . .
H3 H 0.152498 0.232920 0.820536 0.037 Uiso 1 1 calc R U . . .
C4 C 0.3550(3) 0.22381(12) 0.84152(16) 0.0357(6) Uani 1 1 d . . . . .
H4 H 0.365146 0.239323 0.891964 0.043 Uiso 1 1 calc R U . . .
C5 C 0.4661(3) 0.20510(13) 0.81029(17) 0.0391(7) Uani 1 1 d . . . . .
H5 H 0.552426 0.207371 0.839582 0.047 Uiso 1 1 calc R U . . .
C6 C 0.4516(3) 0.18303(12) 0.73624(16) 0.0329(6) Uani 1 1 d . . . . .
H6 H 0.528544 0.170336 0.715217 0.040 Uiso 1 1 calc R U . . .
C7 C 0.4165(2) 0.20384(11) 0.54852(14) 0.0263(5) Uani 1 1 d . . . . .
C8 C 0.3616(2) 0.24968(11) 0.51346(14) 0.0273(5) Uani 1 1 d . . . . .
C9 C 0.4440(3) 0.28564(13) 0.48128(16) 0.0345(6) Uani 1 1 d . . . . .
H9 H 0.406090 0.316322 0.456347 0.041 Uiso 1 1 calc R U . . .
C10 C 0.5813(3) 0.27670(15) 0.48560(17) 0.0408(7) Uani 1 1 d . . . . .
H10 H 0.637341 0.301947 0.465388 0.049 Uiso 1 1 calc R U . . .
C11 C 0.6365(3) 0.23129(15) 0.51911(17) 0.0407(7) Uani 1 1 d . . . . .
H11 H 0.730056 0.224956 0.521235 0.049 Uiso 1 1 calc R U . . .
C12 C 0.5545(3) 0.19500(13) 0.54966(16) 0.0337(6) Uani 1 1 d . . . . .
H12 H 0.592550 0.163503 0.571802 0.040 Uiso 1 1 calc R U . . .
C13 C -0.0276(3) 0.13653(11) 0.71299(15) 0.0302(5) Uani 1 1 d . . . . .
C14 C -0.1663(3) 0.13203(14) 0.66676(18) 0.0394(7) Uani 1 1 d . . . . .
H14A H -0.216865 0.164304 0.672837 0.059 Uiso 1 1 calc R U . . .
H14B H -0.214049 0.102266 0.686293 0.059 Uiso 1 1 calc R U . . .
H14C H -0.157451 0.126629 0.611391 0.059 Uiso 1 1 calc R U . . .
C15 C -0.0425(3) 0.14913(14) 0.79813(17) 0.0414(7) Uani 1 1 d . . . . .
H15A H 0.046481 0.150938 0.828546 0.062 Uiso 1 1 calc R U . . .
H15B H -0.095408 0.121628 0.819537 0.062 Uiso 1 1 calc R U . . .
H15C H -0.088071 0.182896 0.800875 0.062 Uiso 1 1 calc R U . . .
C16 C 0.0539(3) 0.08693(12) 0.70811(18) 0.0383(6) Uani 1 1 d . . . . .
H16A H 0.063399 0.079482 0.653331 0.057 Uiso 1 1 calc R U . . .
H16B H 0.008070 0.057615 0.730202 0.057 Uiso 1 1 calc R U . . .
H16C H 0.142875 0.091619 0.737632 0.057 Uiso 1 1 calc R U . . .
C17 C 0.1523(3) 0.32032(11) 0.55247(18) 0.0330(6) Uani 1 1 d . . . . .
C18 C 0.0009(3) 0.32104(14) 0.5541(2) 0.0491(8) Uani 1 1 d . . . . .
H18A H -0.044637 0.321810 0.500510 0.074 Uiso 1 1 calc R U . . .
H18B H -0.023796 0.352219 0.582240 0.074 Uiso 1 1 calc R U . . .
H18C H -0.026087 0.289542 0.580661 0.074 Uiso 1 1 calc R U . . .
C19 C 0.2262(4) 0.32095(15) 0.6345(2) 0.0530(9) Uani 1 1 d . . . . .
H19A H 0.194763 0.291830 0.664529 0.080 Uiso 1 1 calc R U . . .
H19B H 0.208808 0.354165 0.659917 0.080 Uiso 1 1 calc R U . . .
H19C H 0.322675 0.317247 0.632173 0.080 Uiso 1 1 calc R U . . .
C20 C 0.1913(5) 0.36749(14) 0.5059(3) 0.0593(10) Uani 1 1 d . . . . .
H20A H 0.289025 0.368666 0.507225 0.089 Uiso 1 1 calc R U . . .
H20B H 0.160158 0.399671 0.528854 0.089 Uiso 1 1 calc R U . . .
H20C H 0.149621 0.364422 0.451618 0.089 Uiso 1 1 calc R U . . .
C21 C 0.3946(3) 0.09601(12) 0.59631(17) 0.0347(6) Uani 1 1 d . . . . .
H21A H 0.342563 0.069351 0.620268 0.052 Uiso 1 1 calc R U . . .
H21B H 0.481039 0.101042 0.628543 0.052 Uiso 1 1 calc R U . . .
H21C H 0.409902 0.084502 0.543938 0.052 Uiso 1 1 calc R U . . .
C22 C 0.1761(2) 0.07277(9) 0.42746(14) 0.0218(4) Uani 1 1 d . . . . .
C23 C 0.1422(3) 0.03583(10) 0.48136(15) 0.0267(5) Uani 1 1 d . . . . .
H23 H 0.070278 0.042989 0.510714 0.032 Uiso 1 1 calc R U . . .
C24 C 0.2113(3) -0.01111(11) 0.49299(17) 0.0312(5) Uani 1 1 d . . . . .
H24 H 0.185035 -0.036094 0.528982 0.037 Uiso 1 1 calc R U . . .
C25 C 0.3182(3) -0.02153(12) 0.4524(2) 0.0390(7) Uani 1 1 d . . . . .
H25 H 0.367611 -0.053114 0.461521 0.047 Uiso 1 1 calc R U . . .
C26 C 0.3527(3) 0.01412(13) 0.3984(2) 0.0460(8) Uani 1 1 d . . . . .
H26 H 0.425985 0.006910 0.370095 0.055 Uiso 1 1 calc R U . . .
C27 C 0.2813(3) 0.06069(12) 0.38493(18) 0.0351(6) Uani 1 1 d . . . . .
H27 H 0.304536 0.084438 0.346390 0.042 Uiso 1 1 calc R U . . .
C28 C -0.0828(2) 0.11113(10) 0.37516(14) 0.0232(4) Uani 1 1 d . . . . .
C29 C -0.2006(2) 0.13490(11) 0.39183(16) 0.0292(5) Uani 1 1 d . . . . .
H29 H -0.196260 0.163569 0.427181 0.035 Uiso 1 1 calc R U . . .
C30 C -0.3252(3) 0.11690(14) 0.3569(2) 0.0411(7) Uani 1 1 d . . . . .
H30 H -0.405034 0.133487 0.368583 0.049 Uiso 1 1 calc R U . . .
C31 C -0.3330(3) 0.07538(14) 0.3058(2) 0.0441(8) Uani 1 1 d . . . . .
H31 H -0.417967 0.063227 0.282361 0.053 Uiso 1 1 calc R U . . .
C32 C -0.2166(3) 0.05133(14) 0.2887(2) 0.0440(7) Uani 1 1 d . . . . .
H32 H -0.221659 0.022631 0.253396 0.053 Uiso 1 1 calc R U . . .
C33 C -0.0921(3) 0.06915(12) 0.32311(17) 0.0328(6) Uani 1 1 d . . . . .
H33 H -0.012636 0.052520 0.310969 0.039 Uiso 1 1 calc R U . . .
C34 C 0.1458(2) 0.16630(9) 0.33643(14) 0.0225(4) Uani 1 1 d . . . . .
C35 C 0.0673(3) 0.17463(12) 0.26489(16) 0.0320(6) Uani 1 1 d . . . . .
H35 H -0.023874 0.163820 0.258043 0.038 Uiso 1 1 calc R U . . .
C36 C 0.1216(3) 0.19866(14) 0.20352(17) 0.0399(7) Uani 1 1 d . . . . .
H36 H 0.066654 0.204640 0.155460 0.048 Uiso 1 1 calc R U . . .
C37 C 0.2539(3) 0.21384(13) 0.21165(17) 0.0379(7) Uani 1 1 d . . . . .
H37 H 0.290533 0.229550 0.169063 0.045 Uiso 1 1 calc R U . . .
C38 C 0.3339(3) 0.20611(12) 0.28235(17) 0.0338(6) Uani 1 1 d . . . . .
H38 H 0.425328 0.216561 0.288307 0.041 Uiso 1 1 calc R U . . .
C39 C 0.2795(3) 0.18301(11) 0.34446(15) 0.0273(5) Uani 1 1 d . . . . .
H39 H 0.334038 0.178512 0.393056 0.033 Uiso 1 1 calc R U . . .

loop_
_atom_site_aniso_label
_atom_site_aniso_U_11
_atom_site_aniso_U_22
_atom_site_aniso_U_33
_atom_site_aniso_U_23
_atom_site_aniso_U_13
_atom_site_aniso_U_12
Ru1 0.01506(8) 0.02655(9) 0.01639(8) -0.00134(7) 0.00092(6) 0.00389(7)
S1 0.0218(3) 0.0310(3) 0.0191(3) -0.0023(2) 0.0031(2) 0.0057(2)
S2 0.0202(3) 0.0292(3) 0.0213(3) -0.0012(2) -0.0008(2) 0.0014(2)
P1 0.0170(3) 0.0314(3) 0.0186(3) -0.0035(2) -0.0011(2) 0.0069(2)
P2 0.0158(2) 0.0244(3) 0.0169(2) 0.0000(2) 0.00217(19) 0.0009(2)
C1 0.0240(11) 0.0318(12) 0.0199(10) -0.0026(9) -0.0014(9) 0.0019(10)
C2 0.0256(11) 0.0311(12) 0.0191(10) -0.0021(9) 0.0008(9) 0.0057(10)
C3 0.0368(14) 0.0355(14) 0.0210(11) -0.0040(10) 0.0027(10) 0.0054(11)
C4 0.0447(16) 0.0396(15) 0.0206(12) -0.0056(11) -0.0041(11) 0.0008(13)
C5 0.0344(15) 0.0539(19) 0.0255(13) -0.0058(12) -0.0095(11) -0.0007(13)
C6 0.0262(12) 0.0475(16) 0.0232(12) -0.0050(11) -0.0048(10) 0.0027(11)
C7 0.0189(10) 0.0405(14) 0.0191(10) -0.0081(10) 0.0011(8) 0.0040(10)
C8 0.0216(11) 0.0412(14) 0.0191(11) -0.0061(10) 0.0026(9) -0.0008(10)
C9 0.0311(13) 0.0491(17) 0.0243(12) -0.0028(12) 0.0075(10) -0.0053(12)
C10 0.0286(14) 0.068(2) 0.0276(13) -0.0078(14) 0.0113(11) -0.0142(14)
C11 0.0208(12) 0.073(2) 0.0295(14) -0.0178(14) 0.0077(10) -0.0037(13)
C12 0.0186(11) 0.0537(17) 0.0281(13) -0.0124(12) 0.0002(9) 0.0055(11)
C13 0.0310(13) 0.0370(14) 0.0237(12) -0.0003(10) 0.0077(10) 0.0014(11)
C14 0.0318(14) 0.0535(19) 0.0342(15) -0.0008(13) 0.0089(12) -0.0047(13)
C15 0.0483(18) 0.0535(19) 0.0248(13) -0.0017(13) 0.0135(12) -0.0031(15)
C16 0.0460(17) 0.0361(15) 0.0340(15) 0.0063(12) 0.0099(13) 0.0054(13)
C17 0.0307(13) 0.0282(13) 0.0394(15) -0.0042(11) 0.0016(11) 0.0011(10)
C18 0.0362(16) 0.0389(17) 0.073(2) -0.0128(16) 0.0099(16) 0.0088(13)
C19 0.067(2) 0.0478(19) 0.0402(18) -0.0195(15) -0.0102(16) 0.0077(17)
C20 0.076(3) 0.0370(18) 0.067(3) -0.0021(17) 0.020(2) -0.0035(18)
C21 0.0271(13) 0.0382(15) 0.0362(14) -0.0086(12) -0.0068(11) 0.0140(11)
C22 0.0197(10) 0.0248(11) 0.0209(10) -0.0018(8) 0.0027(8) 0.0022(8)
C23 0.0238(11) 0.0280(12) 0.0293(12) 0.0008(10) 0.0067(9) 0.0016(9)
C24 0.0316(13) 0.0256(12) 0.0365(14) 0.0066(10) 0.0049(11) 0.0027(10)
C25 0.0313(14) 0.0322(14) 0.0548(19) 0.0029(13) 0.0105(13) 0.0107(11)
C26 0.0410(17) 0.0391(16) 0.064(2) 0.0042(15) 0.0290(16) 0.0155(13)
C27 0.0365(15) 0.0340(14) 0.0384(15) 0.0035(12) 0.0185(12) 0.0083(11)
C28 0.0215(10) 0.0273(11) 0.0207(10) 0.0019(9) 0.0017(8) -0.0031(9)
C29 0.0203(11) 0.0344(13) 0.0319(13) 0.0004(11) -0.0011(9) 0.0012(10)
C30 0.0189(12) 0.0520(18) 0.0507(18) 0.0019(15) -0.0023(12) -0.0010(12)
C31 0.0276(14) 0.0520(19) 0.0498(19) -0.0004(15) -0.0073(13) -0.0142(13)
C32 0.0392(16) 0.0465(18) 0.0441(17) -0.0112(14) -0.0040(13) -0.0130(14)
C33 0.0256(12) 0.0400(15) 0.0322(14) -0.0060(11) 0.0013(10) -0.0040(11)
C34 0.0221(10) 0.0260(11) 0.0200(10) 0.0020(8) 0.0046(8) 0.0006(9)
C35 0.0228(11) 0.0461(16) 0.0265(12) 0.0093(11) 0.0004(9) -0.0026(11)
C36 0.0329(14) 0.061(2) 0.0256(13) 0.0174(13) 0.0024(11) -0.0006(14)
C37 0.0364(15) 0.0485(17) 0.0310(14) 0.0121(12) 0.0132(12) -0.0010(13)
C38 0.0269(13) 0.0406(15) 0.0352(14) 0.0004(12) 0.0097(11) -0.0084(11)
C39 0.0234(11) 0.0351(13) 0.0234(11) 0.0004(10) 0.0025(9) -0.0050(10)

loop_
_atom_type_symbol
_atom_type_description
_atom_type_scat_dispersion_real
_atom_type_scat_dispersion_imag
_atom_type_scat_source
C C 0.0033 0.0016 'International Tables Vol C Tables 4.2.6.8 and 6.1.1.4'
H H 0.0000 0.0000 'International Tables Vol C Tables 4.2.6.8 and 6.1.1.4'
P P 0.1023 0.0942 'International Tables Vol C Tables 4.2.6.8 and 6.1.1.4'
S S 0.1246 0.1234 'International Tables Vol C Tables 4.2.6.8 and 6.1.1.4'
Ru Ru -1.2594 0.8363 'International Tables Vol C Tables 4.2.6.8 and 6.1.1.4'

loop_
_geom_angle_atom_site_label_1
_geom_angle_atom_site_label_2
_geom_angle_atom_site_label_3
_geom_angle
_geom_angle_site_symmetry_1
_geom_angle_site_symmetry_3
_geom_angle_publ_flag
P1 Ru1 P2 100.18(2) . . ?
P1 Ru1 S1 85.37(2) . . ?
P2 Ru1 S1 160.40(2) . . ?
P1 Ru1 S2 84.70(2) . . ?
P2 Ru1 S2 97.30(2) . . ?
S1 Ru1 S2 101.94(2) . . ?
P1 Ru1 H1 99.7(11) . . ?
P2 Ru1 H1 74.3(11) . . ?
S1 Ru1 H1 86.3(11) . . ?
S2 Ru1 H1 171.0(11) . . ?
P1 Ru1 H2 168.4(11) . . ?
P2 Ru1 H2 90.9(11) . . ?
S1 Ru1 H2 85.2(11) . . ?
S2 Ru1 H2 90.6(11) . . ?
H1 Ru1 H2 86.5(16) . . ?
C2 S1 C13 101.58(12) . . ?
C2 S1 Ru1 106.66(8) . . ?
C13 S1 Ru1 111.27(9) . . ?
C8 S2 C17 104.22(12) . . ?
C8 S2 Ru1 106.48(10) . . ?
C17 S2 Ru1 120.49(10) . . ?
C21 P1 C1 100.74(12) . . ?
C21 P1 C7 103.73(13) . . ?
C1 P1 C7 99.57(11) . . ?
C21 P1 Ru1 131.00(10) . . ?
C1 P1 Ru1 108.70(8) . . ?
C7 P1 Ru1 108.74(8) . . ?
C34 P2 C22 101.27(11) . . ?
C34 P2 C28 100.73(11) . . ?
C22 P2 C28 99.34(11) . . ?
C34 P2 Ru1 121.85(8) . . ?
C22 P2 Ru1 112.78(8) . . ?
C28 P2 Ru1 117.43(8) . . ?
C2 C1 C6 118.5(2) . . ?
C2 C1 P1 118.19(18) . . ?
C6 C1 P1 123.0(2) . . ?
C1 C2 C3 120.2(2) . . ?
C1 C2 S1 119.21(18) . . ?
C3 C2 S1 120.4(2) . . ?
C4 C3 C2 120.2(3) . . ?
C4 C3 H3 119.9 . . ?
C2 C3 H3 119.9 . . ?
C5 C4 C3 120.0(3) . . ?
C5 C4 H4 120.0 . . ?
C3 C4 H4 120.0 . . ?
C4 C5 C6 120.1(3) . . ?
C4 C5 H5 120.0 . . ?
C6 C5 H5 120.0 . . ?
C5 C6 C1 121.0(3) . . ?
C5 C6 H6 119.5 . . ?
C1 C6 H6 119.5 . . ?
C8 C7 C12 118.5(3) . . ?
C8 C7 P1 117.75(18) . . ?
C12 C7 P1 123.8(2) . . ?
C9 C8 C7 120.1(2) . . ?
C9 C8 S2 120.3(2) . . ?
C7 C8 S2 119.2(2) . . ?
C10 C9 C8 120.2(3) . . ?
C10 C9 H9 119.9 . . ?
C8 C9 H9 119.9 . . ?
C11 C10 C9 120.3(3) . . ?
C11 C10 H10 119.9 . . ?
C9 C10 H10 119.9 . . ?
C10 C11 C12 119.6(3) . . ?
C10 C11 H11 120.2 . . ?
C12 C11 H11 120.2 . . ?
C11 C12 C7 121.3(3) . . ?
C11 C12 H12 119.3 . . ?
C7 C12 H12 119.3 . . ?
C16 C13 C14 111.9(3) . . ?
C16 C13 C15 110.3(2) . . ?
C14 C13 C15 109.1(2) . . ?
C16 C13 S1 111.89(19) . . ?
C14 C13 S1 104.4(2) . . ?
C15 C13 S1 109.0(2) . . ?
C13 C14 H14A 109.5 . . ?
C13 C14 H14B 109.5 . . ?
H14A C14 H14B 109.5 . . ?
C13 C14 H14C 109.5 . . ?
H14A C14 H14C 109.5 . . ?
H14B C14 H14C 109.5 . . ?
C13 C15 H15A 109.5 . . ?
C13 C15 H15B 109.5 . . ?
H15A C15 H15B 109.5 . . ?
C13 C15 H15C 109.5 . . ?
H15A C15 H15C 109.5 . . ?
H15B C15 H15C 109.5 . . ?
C13 C16 H16A 109.5 . . ?
C13 C16 H16B 109.5 . . ?
H16A C16 H16B 109.5 . . ?
C13 C16 H16C 109.5 . . ?
H16A C16 H16C 109.5 . . ?
H16B C16 H16C 109.5 . . ?
C19 C17 C18 110.9(3) . . ?
C19 C17 C20 110.9(3) . . ?
C18 C17 C20 108.8(3) . . ?
C19 C17 S2 112.0(2) . . ?
C18 C17 S2 103.8(2) . . ?
C20 C17 S2 110.3(2) . . ?
C17 C18 H18A 109.5 . . ?
C17 C18 H18B 109.5 . . ?
H18A C18 H18B 109.5 . . ?
C17 C18 H18C 109.5 . . ?
H18A C18 H18C 109.5 . . ?
H18B C18 H18C 109.5 . . ?
C17 C19 H19A 109.5 . . ?
C17 C19 H19B 109.5 . . ?
H19A C19 H19B 109.5 . . ?
C17 C19 H19C 109.5 . . ?
H19A C19 H19C 109.5 . . ?
H19B C19 H19C 109.5 . . ?
C17 C20 H20A 109.5 . . ?
C17 C20 H20B 109.5 . . ?
H20A C20 H20B 109.5 . . ?
C17 C20 H20C 109.5 . . ?
H20A C20 H20C 109.5 . . ?
H20B C20 H20C 109.5 . . ?
P1 C21 H21A 109.5 . . ?
P1 C21 H21B 109.5 . . ?
H21A C21 H21B 109.5 . . ?
P1 C21 H21C 109.5 . . ?
H21A C21 H21C 109.5 . . ?
H21B C21 H21C 109.5 . . ?
C27 C22 C23 117.7(2) . . ?
C27 C22 P2 125.0(2) . . ?
C23 C22 P2 117.33(18) . . ?
C24 C23 C22 121.4(2) . . ?
C24 C23 H23 119.3 . . ?
C22 C23 H23 119.3 . . ?
C25 C24 C23 120.0(3) . . ?
C25 C24 H24 120.0 . . ?
C23 C24 H24 120.0 . . ?
C26 C25 C24 119.6(3) . . ?
C26 C25 H25 120.2 . . ?
C24 C25 H25 120.2 . . ?
C25 C26 C27 120.6(3) . . ?
C25 C26 H26 119.7 . . ?
C27 C26 H26 119.7 . . ?
C26 C27 C22 120.6(3) . . ?
C26 C27 H27 119.7 . . ?
C22 C27 H27 119.7 . . ?
C29 C28 C33 118.6(2) . . ?
C29 C28 P2 120.42(19) . . ?
C33 C28 P2 121.01(19) . . ?
C28 C29 C30 120.4(3) . . ?
C28 C29 H29 119.8 . . ?
C30 C29 H29 119.8 . . ?
C31 C30 C29 120.4(3) . . ?
C31 C30 H30 119.8 . . ?
C29 C30 H30 119.8 . . ?
C30 C31 C32 119.7(3) . . ?
C30 C31 H31 120.1 . . ?
C32 C31 H31 120.1 . . ?
C31 C32 C33 120.1(3) . . ?
C31 C32 H32 119.9 . . ?
C33 C32 H32 119.9 . . ?
C32 C33 C28 120.7(3) . . ?
C32 C33 H33 119.7 . . ?
C28 C33 H33 119.7 . . ?
C35 C34 C39 118.1(2) . . ?
C35 C34 P2 123.48(19) . . ?
C39 C34 P2 118.41(18) . . ?
C36 C35 C34 120.5(2) . . ?
C36 C35 H35 119.7 . . ?
C34 C35 H35 119.7 . . ?
C37 C36 C35 120.8(3) . . ?
C37 C36 H36 119.6 . . ?
C35 C36 H36 119.6 . . ?
C36 C37 C38 119.8(3) . . ?
C36 C37 H37 120.1 . . ?
C38 C37 H37 120.1 . . ?
C37 C38 C39 119.8(3) . . ?
C37 C38 H38 120.1 . . ?
C39 C38 H38 120.1 . . ?
C38 C39 C34 121.1(2) . . ?
C38 C39 H39 119.5 . . ?
C34 C39 H39 119.5 . . ?

loop_
_geom_bond_atom_site_label_1
_geom_bond_atom_site_label_2
_geom_bond_distance
_geom_bond_site_symmetry_2
_geom_bond_publ_flag
Ru1 P1 2.2617(6) . ?
Ru1 P2 2.2626(6) . ?
Ru1 S1 2.3729(6) . ?
Ru1 S2 2.3994(7) . ?
Ru1 H1 1.52(3) . ?
Ru1 H2 1.65(3) . ?
S1 C2 1.792(3) . ?
S1 C13 1.890(3) . ?
S2 C8 1.800(3) . ?
S2 C17 1.888(3) . ?
P1 C21 1.831(3) . ?
P1 C1 1.842(2) . ?
P1 C7 1.843(3) . ?
P2 C34 1.841(2) . ?
P2 C22 1.849(2) . ?
P2 C28 1.851(2) . ?
C1 C2 1.397(3) . ?
C1 C6 1.402(3) . ?
C2 C3 1.401(3) . ?
C3 C4 1.387(4) . ?
C3 H3 0.9500 . ?
C4 C5 1.383(4) . ?
C4 H4 0.9500 . ?
C5 C6 1.387(4) . ?
C5 H5 0.9500 . ?
C6 H6 0.9500 . ?
C7 C8 1.399(4) . ?
C7 C12 1.402(3) . ?
C8 C9 1.396(4) . ?
C9 C10 1.391(4) . ?
C9 H9 0.9500 . ?
C10 C11 1.381(5) . ?
C10 H10 0.9500 . ?
C11 C12 1.386(5) . ?
C11 H11 0.9500 . ?
C12 H12 0.9500 . ?
C13 C16 1.516(4) . ?
C13 C14 1.522(4) . ?
C13 C15 1.529(4) . ?
C14 H14A 0.9800 . ?
C14 H14B 0.9800 . ?
C14 H14C 0.9800 . ?
C15 H15A 0.9800 . ?
C15 H15B 0.9800 . ?
C15 H15C 0.9800 . ?
C16 H16A 0.9800 . ?
C16 H16B 0.9800 . ?
C16 H16C 0.9800 . ?
C17 C19 1.514(4) . ?
C17 C18 1.525(4) . ?
C17 C20 1.525(5) . ?
C18 H18A 0.9800 . ?
C18 H18B 0.9800 . ?
C18 H18C 0.9800 . ?
C19 H19A 0.9800 . ?
C19 H19B 0.9800 . ?
C19 H19C 0.9800 . ?
C20 H20A 0.9800 . ?
C20 H20B 0.9800 . ?
C20 H20C 0.9800 . ?
C21 H21A 0.9800 . ?
C21 H21B 0.9800 . ?
C21 H21C 0.9800 . ?
C22 C27 1.394(3) . ?
C22 C23 1.395(3) . ?
C23 C24 1.387(4) . ?
C23 H23 0.9500 . ?
C24 C25 1.378(4) . ?
C24 H24 0.9500 . ?
C25 C26 1.377(5) . ?
C25 H25 0.9500 . ?
C26 C27 1.393(4) . ?
C26 H26 0.9500 . ?
C27 H27 0.9500 . ?
C28 C29 1.391(3) . ?
C28 C33 1.394(4) . ?
C29 C30 1.399(4) . ?
C29 H29 0.9500 . ?
C30 C31 1.375(5) . ?
C30 H30 0.9500 . ?
C31 C32 1.385(5) . ?
C31 H31 0.9500 . ?
C32 C33 1.393(4) . ?
C32 H32 0.9500 . ?
C33 H33 0.9500 . ?
C34 C35 1.396(3) . ?
C34 C39 1.400(3) . ?
C35 C36 1.392(4) . ?
C35 H35 0.9500 . ?
C36 C37 1.375(4) . ?
C36 H36 0.9500 . ?
C37 C38 1.389(4) . ?
C37 H37 0.9500 . ?
C38 C39 1.392(4) . ?
C38 H38 0.9500 . ?
C39 H39 0.9500 . ?
